data_1550095
loop_
_publ_author_name
'Sirbu, Dumitru'
'Wales, Rebecca'
'Geary, David R.'
'Waddell, Paul G.'
'Benniston, Andrew C.'

_publ_section_title
;
 Rosindone revisited: a computational and photophysical study of
 7-phenylbenzo[a]phenazine-5(7H)-one (PBP).
;
_journal_issue 1
_journal_name_full
'Photochemical &amp; photobiological sciences : Official journal of the European Photochemistry Association and the European Society for Photobiology'
_journal_page_first 140
_journal_page_last 147
_journal_paper_doi 10.1039/c8pp00279g
_journal_volume 18
_journal_year 2019
_chemical_formula_moiety 'C22 H14 N2 O'
_chemical_formula_sum 'C22 H14 N2 O'
_chemical_formula_weight 322.35
_space_group_crystal_system orthorhombic
_space_group_IT_number 61
_space_group_name_Hall '-P 2ac 2ab'
_space_group_name_H-M_alt 'P b c a'
_symmetry_space_group_name_Hall '-P 2ac 2ab'
_symmetry_space_group_name_H-M 'P b c a'
_atom_sites_solution_hydrogens geom
_atom_sites_solution_primary dual
_audit_creation_date 2017-03-07
_audit_creation_method
;
Olex2 1.2
(compiled Feb 23 2017 12:29:26 for OlexSys, GUI svn.r5320)
;
_audit_update_record
;
2018-07-02 deposited with the CCDC.
2018-10-22 downloaded from the CCDC.
;
_cell_angle_alpha 90
_cell_angle_beta 90
_cell_angle_gamma 90
_cell_formula_units_Z 8
_cell_length_a 8.23403(10)
_cell_length_b 10.88902(13)
_cell_length_c 34.4570(5)
_cell_measurement_reflns_used 7922
_cell_measurement_temperature 150.0(2)
_cell_measurement_theta_max 66.5810
_cell_measurement_theta_min 5.1100
_cell_volume 3089.43(7)
_computing_cell_refinement 'CrysAlisPro 1.171.38.42b (Rigaku OD, 2015)'
_computing_data_collection 'CrysAlisPro 1.171.38.42b (Rigaku OD, 2015)'
_computing_data_reduction 'CrysAlisPro 1.171.38.42b (Rigaku OD, 2015)'
_computing_molecular_graphics 'Olex2 (Dolomanov et al., 2009)'
_computing_publication_material 'Olex2 (Dolomanov et al., 2009)'
_computing_structure_refinement 'XL (Sheldrick, 2008)'
_computing_structure_solution 'ShelXT (Sheldrick, 2015)'
_diffrn_ambient_environment N~2~
_diffrn_ambient_temperature 150.0(2)
_diffrn_detector 'CCD plate'
_diffrn_detector_area_resol_mean 10.3968
_diffrn_detector_type Atlas
_diffrn_measured_fraction_theta_full 0.995
_diffrn_measured_fraction_theta_max 0.991
_diffrn_measurement_details
;
List of Runs (angles in degrees, time in seconds):

  # Type    Start    End  Width  t~exp~   \w     \q     \k     \f   Frames
#--------------------------------------------------------------------------
  1  \w    -34.00  68.00   1.00    2.00    --   41.72 -38.00 150.00  102
  2  \w    -34.00  68.00   1.00    2.00    --   41.72 -38.00-120.00  102
  3  \w    -32.00  71.00   1.00    2.00    --   41.72 -57.00 -30.00  103
  4  \w    -34.00  68.00   1.00    2.00    --   41.72 -38.00  60.00  102
  5  \w      9.00 133.00   1.00    8.00    --   93.50 -93.00 131.87  124
  6  \w      4.00 178.00   1.00    8.00    --   93.50   0.00 120.00  174
  7  \w      9.00 133.00   1.00    8.00    --   93.50 -93.00 -23.24  124
  8  \w     19.00 124.00   1.00    8.00    --   93.50 -61.00   0.00  105
  9  \w      9.00 133.00   1.00    8.00    --   93.50 -92.00-138.85  124
;
_diffrn_measurement_device 'four-circle diffractometer'
_diffrn_measurement_device_type 'Xcalibur, Atlas, Gemini ultra'
_diffrn_measurement_method '\w scans'
_diffrn_orient_matrix_type 'CrysAlisPro convention (1999,Acta A55,543-557)'
_diffrn_orient_matrix_UB_11 0.0528248000
_diffrn_orient_matrix_UB_12 0.0410796000
_diffrn_orient_matrix_UB_13 0.0408782000
_diffrn_orient_matrix_UB_21 0.1241873000
_diffrn_orient_matrix_UB_22 0.0889819000
_diffrn_orient_matrix_UB_23 -0.0181004000
_diffrn_orient_matrix_UB_31 -0.1296250000
_diffrn_orient_matrix_UB_32 0.1020013000
_diffrn_orient_matrix_UB_33 -0.0006809000
_diffrn_radiation_monochromator mirror
_diffrn_radiation_probe x-ray
_diffrn_radiation_type CuK\a
_diffrn_radiation_wavelength 1.54184
_diffrn_reflns_av_R_equivalents 0.0319
_diffrn_reflns_av_unetI/netI 0.0176
_diffrn_reflns_Laue_measured_fraction_full 0.995
_diffrn_reflns_Laue_measured_fraction_max 0.991
_diffrn_reflns_limit_h_max 6
_diffrn_reflns_limit_h_min -9
_diffrn_reflns_limit_k_max 12
_diffrn_reflns_limit_k_min -10
_diffrn_reflns_limit_l_max 39
_diffrn_reflns_limit_l_min -41
_diffrn_reflns_number 18745
_diffrn_reflns_point_group_measured_fraction_full 0.995
_diffrn_reflns_point_group_measured_fraction_max 0.991
_diffrn_reflns_theta_full 66.500
_diffrn_reflns_theta_max 66.809
_diffrn_reflns_theta_min 5.134
_diffrn_source 'fine-focus sealed X-ray tube'
_diffrn_source_type 'Enhance Ultra (Cu) X-ray Source'
_exptl_absorpt_coefficient_mu 0.683
_exptl_absorpt_correction_T_max 0.962
_exptl_absorpt_correction_T_min 0.917
_exptl_absorpt_correction_type analytical
_exptl_absorpt_process_details
;
CrysAlisPro 1.171.38.42b (Rigaku Oxford Diffraction, 2015)
Analytical numeric absorption correction using a multifaceted crystal
            model based on expressions derived by R.C. Clark & J.S. Reid.
(Clark, R. C. & Reid, J. S. (1995). Acta Cryst. A51, 887-897)
Empirical absorption correction using spherical harmonics,
 implemented in SCALE3 ABSPACK scaling algorithm.
;
_exptl_crystal_colour red
_exptl_crystal_colour_primary red
_exptl_crystal_density_diffrn 1.386
_exptl_crystal_description block
_exptl_crystal_F_000 1344
_exptl_crystal_size_max 0.21
_exptl_crystal_size_mid 0.12
_exptl_crystal_size_min 0.06
_refine_diff_density_max 0.140
_refine_diff_density_min -0.220
_refine_diff_density_rms 0.040
_refine_ls_extinction_method none
_refine_ls_goodness_of_fit_ref 1.045
_refine_ls_hydrogen_treatment constr
_refine_ls_matrix_type full
_refine_ls_number_parameters 226
_refine_ls_number_reflns 2720
_refine_ls_number_restraints 0
_refine_ls_restrained_S_all 1.045
_refine_ls_R_factor_all 0.0411
_refine_ls_R_factor_gt 0.0338
_refine_ls_shift/su_max 0.001
_refine_ls_shift/su_mean 0.000
_refine_ls_structure_factor_coef Fsqd
_refine_ls_weighting_details 'w=1/[\s^2^(Fo^2^)+(0.0497P)^2^+0.6752P] where P=(Fo^2^+2Fc^2^)/3'
_refine_ls_weighting_scheme calc
_refine_ls_wR_factor_gt 0.0851
_refine_ls_wR_factor_ref 0.0905
_reflns_Friedel_coverage 0.000
_reflns_number_gt 2292
_reflns_number_total 2720
_reflns_threshold_expression 'I > 2\s(I)'
_cod_data_source_file c8pp00279g2.cif
_cod_data_source_block acb170009_fa
_cod_depositor_comments 'Adding full bibliography for 1550095.cif.'
_cod_database_code 1550095
_shelx_shelxl_version_number 2014/7
_chemical_oxdiff_formula 'C22 H14 N2 O1'
_shelx_space_group_comment
;
The symmetry employed for this shelxl refinement is uniquely defined
by the following loop, which should always be used as a source of
symmetry information in preference to the above space-group names.
They are only intended as comments.
;
_reflns_odcompleteness_completeness 99.18
_reflns_odcompleteness_iscentric 1
_reflns_odcompleteness_theta 66.49
_olex2_refinement_description
;
1. Fixed Uiso
 At 1.2 times of:
  All C(H) groups
2.a Aromatic/amide H refined with riding coordinates:
 C1(H1), C2(H2), C3(H3), C6(H6), C12(H12), C13(H13), C14(H14), C15(H15),
 C16(H16), C18(H18), C19(H19), C20(H20), C21(H21), C22(H22)
;
_olex2_submission_special_instructions 'No special instructions were received'
_oxdiff_exptl_absorpt_empirical_details
;
Empirical correction (ABSPACK) includes:
- Absorption correction using spherical harmonics
- Frame scaling
;
_oxdiff_exptl_absorpt_empirical_full_max 1.053
_oxdiff_exptl_absorpt_empirical_full_min 0.961

loop_
_space_group_symop_operation_xyz
'x, y, z'
'-x+1/2, -y, z+1/2'
'-x, y+1/2, -z+1/2'
'x+1/2, -y+1/2, -z'
'-x, -y, -z'
'x-1/2, y, -z-1/2'
'x, -y-1/2, z-1/2'
'-x-1/2, y-1/2, z'

loop_
_atom_site_label
_atom_site_type_symbol
_atom_site_fract_x
_atom_site_fract_y
_atom_site_fract_z
_atom_site_U_iso_or_equiv
_atom_site_adp_type
_atom_site_occupancy
_atom_site_site_symmetry_order
_atom_site_calc_flag
_atom_site_refinement_flags_posn
O1 O 0.08007(11) 0.51421(9) 0.41591(3) 0.0314(2) Uani 1 1 d .
N1 N 0.55726(12) 0.68608(9) 0.32074(3) 0.0239(2) Uani 1 1 d .
N2 N 0.60294(12) 0.69226(9) 0.40097(3) 0.0222(2) Uani 1 1 d .
C1 C 0.98730(16) 0.82570(11) 0.36603(4) 0.0291(3) Uani 1 1 d .
H1 H 1.0864 0.8575 0.3760 0.035 Uiso 1 1 calc R
C2 C 0.96233(16) 0.82310(12) 0.32582(4) 0.0293(3) Uani 1 1 d .
H2 H 1.0435 0.8532 0.3087 0.035 Uiso 1 1 calc R
C3 C 0.81956(16) 0.77677(11) 0.31138(4) 0.0271(3) Uani 1 1 d .
H3 H 0.8023 0.7748 0.2841 0.033 Uiso 1 1 calc R
C4 C 0.69895(15) 0.73229(11) 0.33642(3) 0.0229(3) Uani 1 1 d .
C5 C 0.72520(15) 0.73615(11) 0.37688(3) 0.0226(3) Uani 1 1 d .
C6 C 0.87164(16) 0.78324(11) 0.39142(4) 0.0264(3) Uani 1 1 d .
H6 H 0.8906 0.7857 0.4186 0.032 Uiso 1 1 calc R
C7 C 0.18903(15) 0.55506(11) 0.39464(4) 0.0239(3) Uani 1 1 d .
C8 C 0.17233(15) 0.54928(11) 0.35158(4) 0.0236(3) Uani 1 1 d .
C9 C 0.29430(15) 0.59700(11) 0.32740(3) 0.0226(3) Uani 1 1 d .
C10 C 0.44336(15) 0.64778(11) 0.34410(3) 0.0217(3) Uani 1 1 d .
C11 C 0.45766(14) 0.64932(11) 0.38649(3) 0.0214(3) Uani 1 1 d .
C12 C 0.33517(15) 0.60745(11) 0.40984(3) 0.0241(3) Uani 1 1 d .
H12 H 0.3476 0.6134 0.4372 0.029 Uiso 1 1 calc R
C13 C 0.03470(17) 0.49581(12) 0.33521(4) 0.0286(3) Uani 1 1 d .
H13 H -0.0479 0.4634 0.3515 0.034 Uiso 1 1 calc R
C14 C 0.01777(18) 0.48969(13) 0.29541(4) 0.0326(3) Uani 1 1 d .
H14 H -0.0754 0.4518 0.2844 0.039 Uiso 1 1 calc R
C15 C 0.13671(17) 0.53885(13) 0.27128(4) 0.0312(3) Uani 1 1 d .
H15 H 0.1237 0.5354 0.2439 0.037 Uiso 1 1 calc R
C16 C 0.27353(16) 0.59261(12) 0.28704(4) 0.0273(3) Uani 1 1 d .
H16 H 0.3539 0.6268 0.2705 0.033 Uiso 1 1 calc R
C17 C 0.62957(15) 0.68399(11) 0.44250(3) 0.0226(3) Uani 1 1 d .
C18 C 0.70584(16) 0.58001(12) 0.45700(4) 0.0271(3) Uani 1 1 d .
H18 H 0.7455 0.5183 0.4400 0.033 Uiso 1 1 calc R
C19 C 0.72289(17) 0.56817(12) 0.49684(4) 0.0300(3) Uani 1 1 d .
H19 H 0.7752 0.4978 0.5073 0.036 Uiso 1 1 calc R
C20 C 0.66423(16) 0.65822(12) 0.52143(4) 0.0286(3) Uani 1 1 d .
H20 H 0.6755 0.6489 0.5487 0.034 Uiso 1 1 calc R
C21 C 0.58933(16) 0.76166(12) 0.50656(4) 0.0268(3) Uani 1 1 d .
H21 H 0.5497 0.8233 0.5236 0.032 Uiso 1 1 calc R
C22 C 0.57189(15) 0.77560(11) 0.46654(4) 0.0245(3) Uani 1 1 d .
H22 H 0.5214 0.8466 0.4560 0.029 Uiso 1 1 calc R

loop_
_atom_site_aniso_label
_atom_site_aniso_U_11
_atom_site_aniso_U_22
_atom_site_aniso_U_33
_atom_site_aniso_U_23
_atom_site_aniso_U_13
_atom_site_aniso_U_12
O1 0.0292(5) 0.0380(5) 0.0270(5) 0.0061(4) 0.0022(4) -0.0068(4)
N1 0.0251(6) 0.0241(5) 0.0225(5) 0.0001(4) 0.0011(4) 0.0008(4)
N2 0.0239(5) 0.0255(5) 0.0171(5) 0.0005(4) -0.0005(4) -0.0011(4)
C1 0.0260(7) 0.0258(7) 0.0354(7) -0.0004(5) -0.0001(6) -0.0041(5)
C2 0.0294(7) 0.0258(7) 0.0328(7) 0.0010(5) 0.0074(6) -0.0035(5)
C3 0.0317(7) 0.0258(6) 0.0238(6) 0.0012(5) 0.0043(5) 0.0005(5)
C4 0.0242(6) 0.0210(6) 0.0235(6) 0.0002(5) 0.0009(5) 0.0015(5)
C5 0.0244(6) 0.0197(6) 0.0236(6) 0.0005(5) 0.0019(5) 0.0023(5)
C6 0.0277(7) 0.0252(6) 0.0262(6) -0.0008(5) -0.0022(5) -0.0002(5)
C7 0.0251(6) 0.0226(6) 0.0239(6) 0.0031(5) 0.0020(5) 0.0016(5)
C8 0.0252(6) 0.0208(6) 0.0248(6) 0.0017(5) -0.0014(5) 0.0026(5)
C9 0.0235(6) 0.0221(6) 0.0223(6) 0.0005(5) -0.0002(5) 0.0033(5)
C10 0.0250(6) 0.0197(6) 0.0202(6) 0.0009(5) 0.0008(5) 0.0042(5)
C11 0.0232(6) 0.0193(6) 0.0215(6) -0.0006(5) -0.0015(5) 0.0017(5)
C12 0.0285(7) 0.0263(6) 0.0177(6) 0.0003(5) -0.0002(5) 0.0002(5)
C13 0.0284(7) 0.0280(7) 0.0294(7) 0.0040(5) -0.0014(5) -0.0032(5)
C14 0.0304(7) 0.0366(7) 0.0309(7) -0.0002(6) -0.0077(6) -0.0049(6)
C15 0.0312(7) 0.0397(7) 0.0228(7) -0.0005(5) -0.0052(5) 0.0025(6)
C16 0.0266(7) 0.0327(7) 0.0227(6) 0.0013(5) -0.0004(5) 0.0035(5)
C17 0.0220(6) 0.0276(6) 0.0184(6) 0.0012(5) -0.0009(5) -0.0045(5)
C18 0.0290(7) 0.0271(6) 0.0252(6) -0.0004(5) 0.0012(5) 0.0016(5)
C19 0.0319(8) 0.0309(7) 0.0272(7) 0.0069(5) -0.0019(6) 0.0030(6)
C20 0.0281(7) 0.0382(7) 0.0195(6) 0.0030(5) -0.0013(5) -0.0037(6)
C21 0.0270(7) 0.0299(7) 0.0233(6) -0.0032(5) 0.0014(5) -0.0029(5)
C22 0.0246(6) 0.0243(6) 0.0245(6) 0.0007(5) -0.0009(5) -0.0010(5)

loop_
_atom_type_symbol
_atom_type_description
_atom_type_scat_dispersion_real
_atom_type_scat_dispersion_imag
_atom_type_scat_source
C C 0.0181 0.0091 'International Tables Vol C Tables 4.2.6.8 and 6.1.1.4'
H H 0.0000 0.0000 'International Tables Vol C Tables 4.2.6.8 and 6.1.1.4'
N N 0.0311 0.0180 'International Tables Vol C Tables 4.2.6.8 and 6.1.1.4'
O O 0.0492 0.0322 'International Tables Vol C Tables 4.2.6.8 and 6.1.1.4'

loop_
_exptl_crystal_face_index_h
_exptl_crystal_face_index_k
_exptl_crystal_face_index_l
_exptl_crystal_face_perp_dist
1 1 0 0.0586
-2 2 -1 0.0796
-1 -1 0 0.0566
0 0 1 0.0305
0 0 -1 0.0285
2 -2 1 0.0866

loop_
_geom_angle_atom_site_label_1
_geom_angle_atom_site_label_2
_geom_angle_atom_site_label_3
_geom_angle
C10 N1 C4 118.86(10)
C5 N2 C17 120.08(10)
C11 N2 C5 121.96(10)
C11 N2 C17 117.86(10)
C2 C1 H1 119.3
C6 C1 H1 119.3
C6 C1 C2 121.42(12)
C1 C2 H2 120.3
C3 C2 C1 119.44(12)
C3 C2 H2 120.3
C2 C3 H3 119.6
C2 C3 C4 120.71(12)
C4 C3 H3 119.6
N1 C4 C3 118.93(11)
N1 C4 C5 121.79(11)
C3 C4 C5 119.28(11)
N2 C5 C4 117.96(11)
N2 C5 C6 122.35(11)
C6 C5 C4 119.69(11)
C1 C6 C5 119.45(12)
C1 C6 H6 120.3
C5 C6 H6 120.3
O1 C7 C8 120.39(11)
O1 C7 C12 122.31(11)
C12 C7 C8 117.29(11)
C9 C8 C7 120.57(11)
C13 C8 C7 119.69(11)
C13 C8 C9 119.74(12)
C8 C9 C10 120.41(11)
C16 C9 C8 119.24(12)
C16 C9 C10 120.33(11)
N1 C10 C9 118.76(11)
N1 C10 C11 123.61(11)
C9 C10 C11 117.60(10)
N2 C11 C10 115.75(10)
C12 C11 N2 122.69(11)
C12 C11 C10 121.53(11)
C7 C12 H12 118.7
C11 C12 C7 122.50(11)
C11 C12 H12 118.7
C8 C13 H13 119.8
C14 C13 C8 120.31(13)
C14 C13 H13 119.8
C13 C14 H14 119.9
C13 C14 C15 120.26(13)
C15 C14 H14 119.9
C14 C15 H15 119.9
C16 C15 C14 120.14(12)
C16 C15 H15 119.9
C9 C16 H16 119.9
C15 C16 C9 120.28(12)
C15 C16 H16 119.9
C18 C17 N2 118.31(11)
C22 C17 N2 119.66(11)
C22 C17 C18 121.95(11)
C17 C18 H18 120.7
C19 C18 C17 118.57(12)
C19 C18 H18 120.7
C18 C19 H19 119.8
C20 C19 C18 120.37(12)
C20 C19 H19 119.8
C19 C20 H20 119.8
C21 C20 C19 120.41(12)
C21 C20 H20 119.8
C20 C21 H21 120.0
C20 C21 C22 120.07(12)
C22 C21 H21 120.0
C17 C22 C21 118.62(11)
C17 C22 H22 120.7
C21 C22 H22 120.7

loop_
_geom_bond_atom_site_label_1
_geom_bond_atom_site_label_2
_geom_bond_distance
O1 C7 1.2410(15)
N1 C4 1.3807(16)
N1 C10 1.3043(16)
N2 C5 1.3897(16)
N2 C11 1.3779(16)
N2 C17 1.4505(15)
C1 H1 0.9500
C1 C2 1.4011(19)
C1 C6 1.3733(18)
C2 H2 0.9500
C2 C3 1.3725(19)
C3 H3 0.9500
C3 C4 1.4018(17)
C4 C5 1.4114(17)
C5 C6 1.4028(18)
C6 H6 0.9500
C7 C8 1.4913(17)
C7 C12 1.4311(17)
C8 C9 1.4045(17)
C8 C13 1.3934(18)
C9 C10 1.4639(17)
C9 C16 1.4020(17)
C10 C11 1.4657(17)
C11 C12 1.3683(17)
C12 H12 0.9500
C13 H13 0.9500
C13 C14 1.3801(19)
C14 H14 0.9500
C14 C15 1.392(2)
C15 H15 0.9500
C15 C16 1.3809(19)
C16 H16 0.9500
C17 C18 1.3878(18)
C17 C22 1.3809(17)
C18 H18 0.9500
C18 C19 1.3859(18)
C19 H19 0.9500
C19 C20 1.3831(19)
C20 H20 0.9500
C20 C21 1.3826(19)
C21 H21 0.9500
C21 C22 1.3946(17)
C22 H22 0.9500

loop_
_exptl_oxdiff_crystal_face_indexfrac_h
_exptl_oxdiff_crystal_face_indexfrac_k
_exptl_oxdiff_crystal_face_indexfrac_l
_exptl_oxdiff_crystal_face_x
_exptl_oxdiff_crystal_face_y
_exptl_oxdiff_crystal_face_z
0.9978 1.0006 -0.0024 0.0937 0.2130 -0.0273
-1.9986 1.9947 -1.0031 -0.0646 -0.0526 0.4632
-0.9978 -1.0006 0.0024 -0.0937 -0.2130 0.0273
0.0001 0.0003 0.9997 0.0409 -0.0181 -0.0007
-0.0001 -0.0003 -0.9997 -0.0409 0.0181 0.0007
1.9986 -1.9947 1.0031 0.0646 0.0526 -0.4632
